data_7030535
loop_
_publ_author_name
'Casti\~neiras, Alfonso'
'Dehnen, Stefanie'
'Fuchs, Andreas'
'Garc\'ia-Santos, Isabel'
'Sevillano, Paloma'

_publ_section_title
;
 Stabilization of gold(I) and gold(III) complexes by pyridil
 bis{3-hexamethylene-iminylthiosemicarbazone}: spectroscopic,
 structural and computational study
;
_journal_coden_ASTM DTARAF
_journal_issue 15
_journal_name_full 'Dalton Transactions'
_journal_page_first 2731
_journal_page_last 2739
_journal_paper_doi 10.1039/b811897c
_journal_year 2009
_chemical_formula_moiety 'C52 H68 Au2 N16 S4, S8, 6(H2 O), 2(Cl)'
_chemical_formula_sum 'C52 H80 Au2 Cl2 N16 O6 S12'
_chemical_formula_weight 1874.87
_space_group_IT_number 97
_symmetry_cell_setting tetragonal
_symmetry_space_group_name_Hall 'I 4 2'
_symmetry_space_group_name_H-M 'I 4 2 2'
_atom_sites_solution_hydrogens geom
_atom_sites_solution_primary direct
_atom_sites_solution_secondary difmap
_audit_creation_method SHELXL-97
_cell_angle_alpha 90.00
_cell_angle_beta 90.00
_cell_angle_gamma 90.00
_cell_formula_units_Z 4
_cell_length_a 14.8119(14)
_cell_length_b 14.8119(14)
_cell_length_c 32.741(6)
_cell_measurement_reflns_used 912
_cell_measurement_temperature 293(2)
_cell_measurement_theta_max 21.89
_cell_measurement_theta_min 2.49
_cell_volume 7183.1(16)
_computing_cell_refinement 'SMART Software (Bruker, 1997)'
_computing_data_collection 'SMART Software (Bruker, 1997)'
_computing_data_reduction 'SAINT Software (Bruker, 1997)'
_computing_molecular_graphics 'PLATON (Spek, 2004)'
_computing_publication_material 'SHELXL-97 (Sheldrick, 1997)'
_computing_structure_refinement 'SHELXL-97 (Sheldrick, 1997)'
_computing_structure_solution 'SHELXS-97 (Sheldrick, 1990)'
_diffrn_ambient_temperature 293(2)
_diffrn_measured_fraction_theta_full 1.000
_diffrn_measured_fraction_theta_max 1.000
_diffrn_measurement_device_type Bruker,
_diffrn_measurement_method omega
_diffrn_radiation_monochromator graphite
_diffrn_radiation_source 'fine-focus sealed tube'
_diffrn_radiation_type MoK\a
_diffrn_radiation_wavelength 0.71073
_diffrn_reflns_av_R_equivalents 0.0364
_diffrn_reflns_av_sigmaI/netI 0.0496
_diffrn_reflns_limit_h_max 13
_diffrn_reflns_limit_h_min -12
_diffrn_reflns_limit_k_max 18
_diffrn_reflns_limit_k_min 0
_diffrn_reflns_limit_l_max 41
_diffrn_reflns_limit_l_min -41
_diffrn_reflns_number 7956
_diffrn_reflns_theta_full 27.10
_diffrn_reflns_theta_max 27.10
_diffrn_reflns_theta_min 1.24
_diffrn_standards_decay_% 0
_exptl_absorpt_coefficient_mu 4.560
_exptl_absorpt_correction_T_max 0.7118
_exptl_absorpt_correction_T_min 0.3322
_exptl_absorpt_correction_type empirical
_exptl_absorpt_process_details SADABS
_exptl_crystal_colour colourless
_exptl_crystal_density_diffrn 1.734
_exptl_crystal_density_method 'not measured'
_exptl_crystal_description plate
_exptl_crystal_F_000 3744
_exptl_crystal_size_max 0.31
_exptl_crystal_size_mid 0.31
_exptl_crystal_size_min 0.08
_refine_diff_density_max 0.856
_refine_diff_density_min -0.899
_refine_diff_density_rms 0.235
_refine_ls_abs_structure_details 'Flack H D (1983), Acta Cryst. A39, 876-881'
_refine_ls_abs_structure_Flack 0.000(12)
_refine_ls_extinction_method none
_refine_ls_goodness_of_fit_ref 1.079
_refine_ls_hydrogen_treatment constr
_refine_ls_matrix_type full
_refine_ls_number_parameters 210
_refine_ls_number_reflns 3989
_refine_ls_number_restraints 0
_refine_ls_restrained_S_all 1.079
_refine_ls_R_factor_all 0.0628
_refine_ls_R_factor_gt 0.0383
_refine_ls_shift/su_max 0.000
_refine_ls_shift/su_mean 0.000
_refine_ls_structure_factor_coef Fsqd
_refine_ls_weighting_details 'calc w=1/[\s^2^(Fo^2^)+(0.0728P)^2^+0.0000P] where P=(Fo^2^+2Fc^2^)/3'
_refine_ls_weighting_scheme calc
_refine_ls_wR_factor_gt 0.1075
_refine_ls_wR_factor_ref 0.1270
_reflns_number_gt 2873
_reflns_number_total 3989
_reflns_threshold_expression >2sigma(I)
_cod_duplicate_entry 7000973
_cod_data_source_file b811897c.txt
_cod_data_source_block 05gs07
_cod_depositor_comments
;
The following automatic conversions were performed:

'_exptl_absorpt_correction_type' value 'Empirical' changed to
'empirical' according to
/usr/data/users/saulius/automatic-downloads/retrospective/RSC/lib/dictionaries/cif_core.dic
dictionary named 'cif_core.dic' version 2.4.2 from 2011-04-26.

Automatic conversion script
Id: cif_fix_values 2281 2013-09-26 08:29:07Z andrius 
;
_cod_database_code 7030535

loop_
_symmetry_equiv_pos_as_xyz
'x, y, z'
'-y, x, z'
'-x, -y, z'
'y, -x, z'
'x, -y, -z'
'y, x, -z'
'-x, y, -z'
'-y, -x, -z'
'x+1/2, y+1/2, z+1/2'
'-y+1/2, x+1/2, z+1/2'
'-x+1/2, -y+1/2, z+1/2'
'y+1/2, -x+1/2, z+1/2'
'x+1/2, -y+1/2, -z+1/2'
'y+1/2, x+1/2, -z+1/2'
'-x+1/2, y+1/2, -z+1/2'
'-y+1/2, -x+1/2, -z+1/2'

loop_
_atom_site_label
_atom_site_type_symbol
_atom_site_fract_x
_atom_site_fract_y
_atom_site_fract_z
_atom_site_U_iso_or_equiv
_atom_site_adp_type
_atom_site_occupancy
_atom_site_symmetry_multiplicity
_atom_site_calc_flag
_atom_site_refinement_flags
_atom_site_attached_hydrogens
Au1 Au 0.355803(17) -0.144197(17) 0.2500 0.04059(14) Uani 1 2 d S 0
S1 S 0.35936(15) -0.17227(13) 0.18150(7) 0.0482(5) Uani 1 1 d . 0
N11 N 0.3992(5) 0.1817(5) 0.1623(2) 0.0491(18) Uani 1 1 d . 0
N12 N 0.3853(4) 0.0213(4) 0.21301(18) 0.0345(14) Uani 1 1 d . 0
N13 N 0.3835(4) 0.0091(4) 0.17197(19) 0.0410(15) Uani 1 1 d . 0
H13A H 0.4037 0.0587 0.1622 0.049 Uiso 1 1 d R 0
N14 N 0.3800(4) -0.0773(4) 0.1147(2) 0.0466(17) Uani 1 1 d . 0
C11 C 0.4038(6) 0.2568(6) 0.1405(3) 0.062(3) Uani 1 1 d . 0
H11 H 0.4076 0.2528 0.1122 0.074 Uiso 1 1 d R 0
C12 C 0.4040(6) 0.3426(6) 0.1588(3) 0.061(3) Uani 1 1 d . 0
H12 H 0.4092 0.3947 0.1432 0.073 Uiso 1 1 d R 0
C13 C 0.3948(6) 0.3472(6) 0.1996(3) 0.052(2) Uani 1 1 d . 0
H13 H 0.3922 0.4034 0.2122 0.062 Uiso 1 1 d R 0
C14 C 0.3914(5) 0.2723(5) 0.2220(3) 0.046(2) Uani 1 1 d . 0
H14 H 0.3870 0.2763 0.2503 0.055 Uiso 1 1 d R 0
C15 C 0.3937(5) 0.1883(6) 0.2029(3) 0.0409(19) Uani 1 1 d . 0
C16 C 0.3915(5) 0.1038(6) 0.2273(2) 0.0349(14) Uani 1 1 d . 0
C17 C 0.3751(5) -0.0734(5) 0.1552(3) 0.0425(19) Uani 1 1 d . 0
C18 C 0.3740(7) -0.1628(6) 0.0919(3) 0.061(3) Uani 1 1 d . 0
H18A H 0.3937 -0.2118 0.1095 0.074 Uiso 1 1 d R 0
H18B H 0.4146 -0.1603 0.0687 0.074 Uiso 1 1 d R 0
C19 C 0.2795(8) -0.1825(7) 0.0770(4) 0.077(4) Uani 1 1 d . 0
H19A H 0.2799 -0.2388 0.0619 0.092 Uiso 1 1 d R 0
H19B H 0.2401 -0.1903 0.1004 0.092 Uiso 1 1 d R 0
C20 C 0.2437(10) -0.1085(11) 0.0501(6) 0.122(6) Uani 1 1 d . 0
H20A H 0.2861 -0.0987 0.0279 0.147 Uiso 1 1 d R 0
H20B H 0.1884 -0.1311 0.0380 0.147 Uiso 1 1 d R 0
C21 C 0.2215(9) -0.0242(13) 0.0671(5) 0.114(6) Uani 1 1 d . 0
H21A H 0.1873 -0.0359 0.0918 0.137 Uiso 1 1 d R 0
H21B H 0.1809 0.0065 0.0484 0.137 Uiso 1 1 d R 0
C22 C 0.2965(7) 0.0461(8) 0.0778(4) 0.086(4) Uani 1 1 d . 0
H22A H 0.3047 0.0876 0.0552 0.104 Uiso 1 1 d R 0
H22B H 0.2762 0.0810 0.1012 0.104 Uiso 1 1 d R 0
C23 C 0.3860(7) 0.0047(7) 0.0889(3) 0.063(3) Uani 1 1 d . 0
H23A H 0.4164 -0.0108 0.0636 0.076 Uiso 1 1 d R 0
H23B H 0.4229 0.0491 0.1029 0.076 Uiso 1 1 d R 0
S11 S 0.03127(15) 0.15557(15) 0.19671(9) 0.0546(6) Uani 1 1 d . 0
S12 S 0.13191(17) 0.08774(16) 0.16748(9) 0.0578(7) Uani 1 1 d . 0
Cl1 Cl 0.1101(6) 0.5000 0.0000 0.195(4) Uani 1 2 d S 0
O1 O 0.4030(7) 0.2788(10) 0.0259(4) 0.149(5) Uani 1 1 d . 2
O2 O 0.417(2) 0.467(2) 0.0682(5) 0.166(12) Uani 0.50 1 d P 2

loop_
_atom_site_aniso_label
_atom_site_aniso_U_11
_atom_site_aniso_U_22
_atom_site_aniso_U_33
_atom_site_aniso_U_23
_atom_site_aniso_U_13
_atom_site_aniso_U_12
Au1 0.04272(16) 0.04272(16) 0.0363(2) 0.0011(2) -0.0011(2) 0.00289(15)
S1 0.0637(13) 0.0412(10) 0.0396(12) -0.0035(8) -0.0054(10) 0.0035(10)
N11 0.058(4) 0.049(4) 0.041(5) 0.006(3) -0.005(3) -0.007(4)
N12 0.037(3) 0.040(3) 0.026(3) -0.004(3) 0.000(3) -0.006(3)
N13 0.043(4) 0.041(3) 0.038(4) -0.005(3) -0.002(3) -0.010(3)
N14 0.061(4) 0.046(4) 0.033(4) -0.003(3) -0.001(3) 0.000(3)
C11 0.063(6) 0.067(7) 0.054(7) 0.023(5) -0.003(4) -0.006(5)
C12 0.051(5) 0.041(5) 0.092(9) 0.025(5) -0.008(5) -0.002(4)
C13 0.063(5) 0.040(5) 0.053(6) 0.003(4) -0.005(5) -0.004(4)
C14 0.046(5) 0.038(4) 0.052(6) -0.003(4) -0.018(4) -0.003(3)
C15 0.027(3) 0.046(4) 0.050(6) 0.005(4) -0.007(3) -0.007(3)
C16 0.023(4) 0.049(5) 0.033(3) -0.007(4) 0.003(3) -0.002(2)
C17 0.044(4) 0.046(4) 0.037(5) -0.006(3) -0.003(3) 0.002(3)
C18 0.094(7) 0.059(5) 0.030(5) -0.013(4) 0.010(4) 0.000(5)
C19 0.101(9) 0.070(7) 0.060(7) -0.022(6) -0.005(6) -0.018(7)
C20 0.105(12) 0.129(14) 0.133(16) -0.043(11) -0.054(10) 0.009(10)
C21 0.060(8) 0.142(15) 0.142(14) 0.002(12) -0.024(9) 0.016(8)
C22 0.066(7) 0.083(8) 0.110(11) 0.037(8) -0.003(7) 0.013(6)
C23 0.085(7) 0.071(6) 0.034(5) -0.004(5) 0.008(5) -0.013(6)
S11 0.0504(12) 0.0428(12) 0.0707(16) -0.0066(11) 0.0002(11) -0.0029(9)
S12 0.0486(14) 0.0513(12) 0.0734(18) 0.0078(11) 0.0152(13) -0.0038(10)
Cl1 0.198(8) 0.230(9) 0.158(7) 0.097(8) 0.000 0.000
O1 0.105(8) 0.222(12) 0.120(10) 0.016(9) 0.033(7) -0.038(8)
O2 0.27(3) 0.17(3) 0.060(12) 0.017(15) 0.049(16) 0.05(2)

loop_
_atom_type_symbol
_atom_type_description
_atom_type_scat_dispersion_real
_atom_type_scat_dispersion_imag
_atom_type_scat_source
Au Au -2.0133 8.8022 'International Tables Vol C Tables 4.2.6.8 and 6.1.1.4'
Cl Cl 0.1484 0.1585 'International Tables Vol C Tables 4.2.6.8 and 6.1.1.4'
S S 0.1246 0.1234 'International Tables Vol C Tables 4.2.6.8 and 6.1.1.4'
O O 0.0106 0.0060 'International Tables Vol C Tables 4.2.6.8 and 6.1.1.4'
N N 0.0061 0.0033 'International Tables Vol C Tables 4.2.6.8 and 6.1.1.4'
C C 0.0033 0.0016 'International Tables Vol C Tables 4.2.6.8 and 6.1.1.4'
H H 0.0000 0.0000 'International Tables Vol C Tables 4.2.6.8 and 6.1.1.4'

loop_
_geom_angle_atom_site_label_1
_geom_angle_atom_site_label_2
_geom_angle_atom_site_label_3
_geom_angle
_geom_angle_site_symmetry_1
_geom_angle_site_symmetry_3
_geom_angle_publ_flag
S1 Au1 S1 167.07(11) . 14_545 y
S1 Au1 N12 74.20(13) . . y
S1 Au1 N12 116.00(13) 14_545 . y
S1 Au1 Au1 96.46(6) . 3_655 ?
S1 Au1 Au1 96.46(6) 14_545 3_655 ?
N12 Au1 Au1 42.46(12) . 3_655 ?
C17 S1 Au1 109.9(3) . . ?
C11 N11 C15 118.6(8) . . ?
C16 N12 N13 118.6(6) . . ?
C16 N12 Au1 132.8(5) . . ?
N13 N12 Au1 108.2(4) . . ?
C17 N13 N12 121.8(7) . . ?
C17 N13 H13A 131.3 . . ?
N12 N13 H13A 104.4 . . ?
C17 N14 C18 122.6(7) . . ?
C17 N14 C23 122.5(7) . . ?
C18 N14 C23 114.8(7) . . ?
N11 C11 C12 121.9(10) . . ?
N11 C11 H11 119.2 . . ?
C12 C11 H11 118.9 . . ?
C13 C12 C11 118.1(9) . . ?
C13 C12 H12 120.9 . . ?
C11 C12 H12 121.0 . . ?
C14 C13 C12 120.6(9) . . ?
C14 C13 H13 120.0 . . ?
C12 C13 H13 119.4 . . ?
C13 C14 C15 119.7(9) . . ?
C13 C14 H14 120.0 . . ?
C15 C14 H14 120.3 . . ?
N11 C15 C14 120.9(8) . . ?
N11 C15 C16 118.4(7) . . ?
C14 C15 C16 120.7(8) . . ?
N12 C16 C15 126.5(7) . . ?
N12 C16 C16 113.7(8) . 16 ?
C15 C16 C16 119.8(8) . 16 ?
N14 C17 N13 116.1(7) . . ?
N14 C17 S1 118.1(6) . . ?
N13 C17 S1 125.7(6) . . ?
N14 C18 C19 112.7(8) . . ?
N14 C18 H18A 109.0 . . ?
C19 C18 H18A 108.9 . . ?
N14 C18 H18B 109.1 . . ?
C19 C18 H18B 109.2 . . ?
H18A C18 H18B 107.8 . . ?
C20 C19 C18 112.0(10) . . ?
C20 C19 H19A 109.2 . . ?
C18 C19 H19A 109.0 . . ?
C20 C19 H19B 109.8 . . ?
C18 C19 H19B 109.0 . . ?
H19A C19 H19B 107.7 . . ?
C21 C20 C19 119.8(15) . . ?
C21 C20 H20A 108.3 . . ?
C19 C20 H20A 108.6 . . ?
C21 C20 H20B 105.8 . . ?
C19 C20 H20B 106.6 . . ?
H20A C20 H20B 107.0 . . ?
C20 C21 C22 121.0(13) . . ?
C20 C21 H21A 107.1 . . ?
C22 C21 H21A 107.6 . . ?
C20 C21 H21B 108.1 . . ?
C22 C21 H21B 105.7 . . ?
H21A C21 H21B 106.6 . . ?
C23 C22 C21 114.1(10) . . ?
C23 C22 H22A 109.5 . . ?
C21 C22 H22A 109.9 . . ?
C23 C22 H22B 107.4 . . ?
C21 C22 H22B 108.1 . . ?
H22A C22 H22B 107.6 . . ?
N14 C23 C22 114.8(9) . . ?
N14 C23 H23A 108.7 . . ?
C22 C23 H23A 107.4 . . ?
N14 C23 H23B 108.6 . . ?
C22 C23 H23B 109.5 . . ?
H23A C23 H23B 107.6 . . ?
S12 S11 S12 109.15(19) 2 . ?
S11 S12 S11 109.41(18) 4 . ?

loop_
_geom_bond_atom_site_label_1
_geom_bond_atom_site_label_2
_geom_bond_distance
_geom_bond_site_symmetry_2
_geom_bond_publ_flag
Au1 S1 2.282(2) . y
Au1 S1 2.282(2) 14_545 y
Au1 N12 2.769(6) . y
Au1 Au1 6.0410(9) 3_655 y
S1 C17 1.714(9) . ?
N11 C11 1.325(11) . ?
N11 C15 1.335(11) . ?
N12 C16 1.313(10) . ?
N12 N13 1.356(8) . ?
N13 C17 1.345(10) . ?
N13 H13A 0.8565 . ?
N14 C17 1.329(10) . ?
N14 C18 1.473(11) . ?
N14 C23 1.482(12) . ?
C11 C12 1.406(14) . ?
C11 H11 0.9302 . ?
C12 C13 1.344(14) . ?
C12 H12 0.9300 . ?
C13 C14 1.331(12) . ?
C13 H13 0.9300 . ?
C14 C15 1.394(12) . ?
C14 H14 0.9300 . ?
C15 C16 1.484(12) . ?
C16 C16 1.489(13) 16 ?
C18 C19 1.512(14) . ?
C18 H18A 0.9700 . ?
C18 H18B 0.9698 . ?
C19 C20 1.504(19) . ?
C19 H19A 0.9701 . ?
C19 H19B 0.9699 . ?
C20 C21 1.41(2) . ?
C20 H20A 0.9701 . ?
C20 H20B 0.9700 . ?
C21 C22 1.56(2) . ?
C21 H21A 0.9700 . ?
C21 H21B 0.9698 . ?
C22 C23 1.505(14) . ?
C22 H22A 0.9700 . ?
C22 H22B 0.9702 . ?
C23 H23A 0.9702 . ?
C23 H23B 0.9699 . ?
S11 S12 2.036(3) 2 ?
S11 S12 2.036(3) . ?
S12 S11 2.036(3) 4 ?

loop_
_geom_hbond_atom_site_label_D
_geom_hbond_atom_site_label_H
_geom_hbond_atom_site_label_A
_geom_hbond_distance_DH
_geom_hbond_distance_HA
_geom_hbond_distance_DA
_geom_hbond_angle_DHA
N13 H13A N11 0.86 1.82 2.586(10) 147.6

loop_
_geom_torsion_atom_site_label_1
_geom_torsion_atom_site_label_2
_geom_torsion_atom_site_label_3
_geom_torsion_atom_site_label_4
_geom_torsion
_geom_torsion_site_symmetry_1
_geom_torsion_site_symmetry_4
S1 Au1 S1 C17 142.3(3) 14_545 .
N12 Au1 S1 C17 -1.2(3) . .
Au1 Au1 S1 C17 -37.7(3) 3_655 .
S1 Au1 N12 C16 175.8(7) . .
S1 Au1 N12 C16 4.3(7) 14_545 .
Au1 Au1 N12 C16 -65.3(6) 3_655 .
S1 Au1 N12 N13 3.1(4) . .
S1 Au1 N12 N13 -168.4(4) 14_545 .
Au1 Au1 N12 N13 121.9(5) 3_655 .
C16 N12 N13 C17 -178.4(7) . .
Au1 N12 N13 C17 -4.5(8) . .
C15 N11 C11 C12 0.7(13) . .
N11 C11 C12 C13 -3.3(14) . .
C11 C12 C13 C14 4.2(14) . .
C12 C13 C14 C15 -2.6(13) . .
C11 N11 C15 C14 1.0(13) . .
C11 N11 C15 C16 -178.1(7) . .
C13 C14 C15 N11 -0.1(12) . .
C13 C14 C15 C16 179.0(8) . .
N13 N12 C16 C15 2.2(11) . .
Au1 N12 C16 C15 -169.9(5) . .
N13 N12 C16 C16 -178.0(7) . 16
Au1 N12 C16 C16 9.8(11) . 16
N11 C15 C16 N12 -7.3(12) . .
C14 C15 C16 N12 173.5(8) . .
N11 C15 C16 C16 172.9(8) . 16
C14 C15 C16 C16 -6.2(12) . 16
C18 N14 C17 N13 178.7(7) . .
C23 N14 C17 N13 -5.4(12) . .
C18 N14 C17 S1 -1.1(11) . .
C23 N14 C17 S1 174.8(6) . .
N12 N13 C17 N14 -175.8(7) . .
N12 N13 C17 S1 4.0(11) . .
Au1 S1 C17 N14 179.2(5) . .
Au1 S1 C17 N13 -0.6(8) . .
C17 N14 C18 C19 95.3(10) . .
C23 N14 C18 C19 -80.9(10) . .
N14 C18 C19 C20 58.0(13) . .
C18 C19 C20 C21 -70.4(18) . .
C19 C20 C21 C22 78(2) . .
C20 C21 C22 C23 -29(2) . .
C17 N14 C23 C22 -86.3(12) . .
C18 N14 C23 C22 89.9(11) . .
C21 C22 C23 N14 -40.3(15) . .
S12 S11 S12 S11 -97.21(19) 2 4
